data_1546333
loop_
_publ_author_name
'Gair, Joe J.'
'Haines, Brandon E.'
'Filatov, Alexander S.'
'Musaev, D. G.'
'Lewis, Jared C.'

_publ_section_title
;
 Mono-N-Protected Amino Acid Ligands Stabilize Dimeric Palladium(II)
 Complexes of Importance to C-H Functionalization
;
_journal_name_full 'Chem. Sci.'
_journal_paper_doi 10.1039/C7SC01674C
_journal_year 2017
_chemical_formula_moiety 'C26 H36 N4 O6 Pd2'
_chemical_formula_sum 'C26 H36 N4 O6 Pd2'
_chemical_formula_weight 713.38
_space_group_crystal_system triclinic
_space_group_IT_number 2
_space_group_name_Hall '-P 1'
_space_group_name_H-M_alt 'P -1'
_symmetry_space_group_name_Hall '-P 1'
_symmetry_space_group_name_H-M 'P -1'
_atom_sites_solution_hydrogens mixed
_atom_sites_solution_primary direct
_atom_sites_solution_secondary difmap
_audit_creation_date 2016-12-28
_audit_creation_method
;
Olex2 1.2
(compiled 2016.11.30 svn.r3356 for OlexSys, GUI svn.r5269)
;
_audit_update_record
;
2017-04-15 deposited with the CCDC.
2017-06-16 downloaded from the CCDC.
;
_cell_angle_alpha 81.932(7)
_cell_angle_beta 84.577(7)
_cell_angle_gamma 82.253(7)
_cell_formula_units_Z 4
_cell_length_a 12.609(3)
_cell_length_b 12.998(3)
_cell_length_c 18.154(4)
_cell_measurement_reflns_used 9891
_cell_measurement_temperature 100(2)
_cell_measurement_theta_max 26.18
_cell_measurement_theta_min 2.26
_cell_volume 2910.3(12)
_computing_cell_refinement 'SAINT V.8.35A (Bruker AXS Inc., 2013)'
_computing_data_collection 'APEX3 v.2015.9-0 (Bruker AXS Inc., 2015)'
_computing_data_reduction 'SAINT V.8.35A (Bruker AXS Inc., 2013)'
_computing_molecular_graphics
;
OLEX2: a complete structure solution, refinement and analysis program 
Dolomanov et al., 2009

Mercury: visualization and analysis of crystal structures
Macrae, et al., 2006

O. V. Dolomanov, L. J. Bourhis, R. J. Gildea, J. A. K. Howard and H. Puschmann.
J. Appl. Cryst. (2009). 42, 339-341;

C. F. Macrae, P. R. Edgington, P. McCabe, E. Pidcock, G. P. Shields, R. Taylor,
M. Towler and J. van de Streek, J. Appl. Cryst. (2006). 39, 453-457.
;
_computing_publication_material
;
 APEX3 v.2015.5-2 (Bruker AXS Inc., 2015)
 OLEX2 (Dolomanov et al., 2009)
;
_computing_structure_refinement 'XL-2014/7 (Sheldrick, 2015b)'
_computing_structure_solution 'XT 2014/5 (Sheldrick, 2015a)'
_diffrn_ambient_temperature 100(2)
_diffrn_detector_area_resol_mean 10.4167
_diffrn_measured_fraction_theta_full 0.995
_diffrn_measured_fraction_theta_max 0.959
_diffrn_measurement_device_type 'Bruker D8 Venture PHOTON 100 CMOS'
_diffrn_measurement_method '\f and \w scans'
_diffrn_radiation_monochromator mirrors
_diffrn_radiation_type MoK\a
_diffrn_radiation_wavelength 0.71073
_diffrn_reflns_av_R_equivalents 0.0649
_diffrn_reflns_av_unetI/netI 0.0871
_diffrn_reflns_Laue_measured_fraction_full 0.995
_diffrn_reflns_Laue_measured_fraction_max 0.959
_diffrn_reflns_limit_h_max 15
_diffrn_reflns_limit_h_min -15
_diffrn_reflns_limit_k_max 14
_diffrn_reflns_limit_k_min -15
_diffrn_reflns_limit_l_max 22
_diffrn_reflns_limit_l_min -22
_diffrn_reflns_number 35886
_diffrn_reflns_point_group_measured_fraction_full 0.995
_diffrn_reflns_point_group_measured_fraction_max 0.959
_diffrn_reflns_theta_full 25.242
_diffrn_reflns_theta_max 26.432
_diffrn_reflns_theta_min 2.139
_diffrn_source 'INCOATEC ImuS micro-focus source'
_diffrn_standards_number 0
_exptl_absorpt_coefficient_mu 1.280
_exptl_absorpt_correction_T_max 0.7454
_exptl_absorpt_correction_T_min 0.6477
_exptl_absorpt_correction_type multi-scan
_exptl_absorpt_process_details
;
SADABS-2014/4 (Bruker,2014/4) was used for absorption correction. 
wR2(int) was 0.0671 before and 0.0577 after correction. 
The Ratio of minimum to maximum transmission is 0.8689. 
The \l/2 correction factor is 0.00150.
;
_exptl_crystal_colour 'light yellow'
_exptl_crystal_colour_modifier light
_exptl_crystal_colour_primary yellow
_exptl_crystal_density_diffrn 1.628
_exptl_crystal_description block
_exptl_crystal_F_000 1440
_exptl_crystal_size_max 0.32
_exptl_crystal_size_mid 0.22
_exptl_crystal_size_min 0.14
_refine_diff_density_max 1.481
_refine_diff_density_min -1.045
_refine_diff_density_rms 0.156
_refine_ls_extinction_method none
_refine_ls_goodness_of_fit_ref 1.026
_refine_ls_hydrogen_treatment mixed
_refine_ls_matrix_type full
_refine_ls_number_parameters 709
_refine_ls_number_reflns 11497
_refine_ls_number_restraints 4
_refine_ls_restrained_S_all 1.026
_refine_ls_R_factor_all 0.0887
_refine_ls_R_factor_gt 0.0510
_refine_ls_shift/su_max 0.001
_refine_ls_shift/su_mean 0.000
_refine_ls_structure_factor_coef Fsqd
_refine_ls_weighting_details 'w=1/[\s^2^(Fo^2^)+(0.0375P)^2^+11.6691P] where P=(Fo^2^+2Fc^2^)/3'
_refine_ls_weighting_scheme calc
_refine_ls_wR_factor_gt 0.0998
_refine_ls_wR_factor_ref 0.1112
_reflns_Friedel_coverage 0.000
_reflns_number_gt 8251
_reflns_number_total 11497
_reflns_threshold_expression 'I > 2\s(I)'
_cod_data_source_file c7sc01674c6.cif
_cod_data_source_block complex_2
_cod_depositor_comments
;

2019-02-08
Z value and formula fixed to values more according to usual
chemical conventions.                 miguel
;
_cod_original_formula_sum 'C52 H72 N8 O12 Pd4'
_cod_original_formula_weight 1426.77
_cod_original_formula_moiety '2(C26 H36 N4 O6 Pd2)'
_cod_original_formula_units_Z 2
_cod_original_cell_volume 2910.0(11)
_cod_database_code 1546333
_shelx_space_group_comment
;
The symmetry employed for this shelxl refinement is uniquely defined
by the following loop, which should always be used as a source of
symmetry information in preference to the above space-group names.
They are only intended as comments.
;
_shelx_estimated_absorpt_t_max 0.841
_shelx_estimated_absorpt_t_min 0.685
_olex2_refinement_description
;
1. Fixed Uiso
 At 1.2 times of:
  All C(H) groups, All C(H,H) groups, All N(H) groups
 At 1.5 times of:
  All C(H,H,H) groups
2. Restrained distances
 N3-H3
 0.84 with sigma of 0.02
 N4-H4
 0.84 with sigma of 0.02
 N7-H7
 0.84 with sigma of 0.02
 N8-H8
 0.84 with sigma of 0.02
3.a Secondary CH2 refined with riding coordinates:
 C7(H7A,H7B), C16(H16A,H16B), C20(H20A,H20B), C24(H24A,H24B), C33(H33A,H33B),
 C42(H42A,H42B), C46(H46A,H46B), C50(H50A,H50B)
3.b Aromatic/amide H refined with riding coordinates:
 C2(H2), C3(H3A), C4(H4A), C5(H5), C11(H11), C12(H12), C13(H13), C14(H14),
 C28(H28), C29(H29), C30(H30), C31(H31), C37(H37), C38(H38), C39(H39), C40(H40)
3.c Idealised Me refined as rotating group:
 C8(H8A,H8B,H8C), C9(H9A,H9B,H9C), C17(H17A,H17B,H17C), C18(H18A,H18B,H18C),
 C22(H22A,H22B,H22C), C26(H26A,H26B,H26C), C34(H34A,H34B,H34C), C35(H35A,H35B,
 H35C), C43(H43A,H43B,H43C), C44(H44A,H44B,H44C), C48(H48A,H48B,H48C), C52(H52A,
 H52B,H52C)
;
_shelx_shelxl_version_number 2016/6
_olex2_submission_special_instructions 'No special instructions were received'

loop_
_space_group_symop_operation_xyz
'x, y, z'
'-x, -y, -z'

loop_
_atom_site_label
_atom_site_type_symbol
_atom_site_fract_x
_atom_site_fract_y
_atom_site_fract_z
_atom_site_U_iso_or_equiv
_atom_site_adp_type
_atom_site_occupancy
_atom_site_site_symmetry_order
_atom_site_calc_flag
_atom_site_refinement_flags_posn
Pd1 Pd 0.19562(3) 0.76441(3) 0.81453(2) 0.01366(12) Uani 1 1 d .
Pd2 Pd 0.15927(3) 0.76955(3) 0.65426(2) 0.01300(11) Uani 1 1 d .
Pd3 Pd 0.67073(4) 0.43203(4) 0.72852(2) 0.01532(12) Uani 1 1 d .
Pd4 Pd 0.50637(4) 0.29185(4) 0.78136(2) 0.01465(12) Uani 1 1 d .
N1 N 0.0534(4) 0.7480(4) 0.8783(3) 0.0160(11) Uani 1 1 d .
N2 N 0.1468(4) 0.9279(4) 0.6176(3) 0.0145(11) Uani 1 1 d .
N3 N 0.5483(4) 0.7592(4) 0.6141(3) 0.0134(11) Uani 1 1 d D
H3 H 0.568(4) 0.711(3) 0.589(3) 0.016 Uiso 1 1 d DR
N4 N 0.2274(4) 0.3910(4) 0.8223(3) 0.0184(12) Uani 1 1 d D
H4 H 0.291(2) 0.397(5) 0.828(3) 0.022 Uiso 1 1 d DR
N5 N 0.7925(4) 0.4030(4) 0.7997(3) 0.0173(11) Uani 1 1 d .
N6 N 0.5426(4) 0.1692(4) 0.7195(3) 0.0208(12) Uani 1 1 d .
N7 N 0.3061(4) 0.4946(4) 0.5777(3) 0.0169(11) Uani 1 1 d D
H7 H 0.249(3) 0.520(5) 0.598(3) 0.020 Uiso 1 1 d DR
N8 N 0.4662(4) 0.6640(4) 0.8900(3) 0.0190(12) Uani 1 1 d D
H8 H 0.429(4) 0.712(4) 0.866(3) 0.023 Uiso 1 1 d DR
O1 O 0.3491(3) 0.7820(3) 0.7675(2) 0.0161(9) Uani 1 1 d .
O2 O 0.3302(3) 0.7517(3) 0.6503(2) 0.0149(9) Uani 1 1 d .
O3 O 0.5128(3) 0.9321(3) 0.6165(2) 0.0208(10) Uani 1 1 d .
O4 O 0.2191(3) 0.6028(3) 0.7965(2) 0.0151(9) Uani 1 1 d .
O5 O 0.1578(3) 0.6106(3) 0.6829(2) 0.0157(9) Uani 1 1 d .
O6 O 0.0676(3) 0.3817(3) 0.8884(2) 0.0255(10) Uani 1 1 d .
O7 O 0.5667(3) 0.4780(3) 0.6466(2) 0.0198(9) Uani 1 1 d .
O8 O 0.4249(3) 0.3960(3) 0.6950(2) 0.0200(10) Uani 1 1 d .
O9 O 0.3867(3) 0.3701(3) 0.5096(2) 0.0252(10) Uani 1 1 d .
O10 O 0.4564(3) 0.4002(3) 0.8542(2) 0.0165(9) Uani 1 1 d .
O11 O 0.5622(3) 0.5204(3) 0.8015(2) 0.0172(9) Uani 1 1 d .
O12 O 0.6212(4) 0.6054(3) 0.9426(2) 0.0291(11) Uani 1 1 d .
C1 C 0.1666(5) 0.9077(5) 0.8411(3) 0.0192(14) Uani 1 1 d .
C2 C 0.2369(5) 0.9792(5) 0.8374(3) 0.0189(14) Uani 1 1 d .
H2 H 0.310032 0.960166 0.821522 0.023 Uiso 1 1 calc R
C3 C 0.2045(5) 1.0797(5) 0.8562(3) 0.0238(15) Uani 1 1 d .
H3A H 0.254515 1.129167 0.851905 0.029 Uiso 1 1 calc R
C4 C 0.0978(5) 1.1066(5) 0.8814(4) 0.0284(16) Uani 1 1 d .
H4A H 0.074330 1.174970 0.893960 0.034 Uiso 1 1 calc R
C5 C 0.0267(5) 1.0340(5) 0.8881(4) 0.0273(16) Uani 1 1 d .
H5 H -0.045525 1.051841 0.906525 0.033 Uiso 1 1 calc R
C6 C 0.0592(5) 0.9357(5) 0.8684(3) 0.0196(14) Uani 1 1 d .
C7 C -0.0131(5) 0.8515(5) 0.8714(4) 0.0210(14) Uani 1 1 d .
H7A H -0.066700 0.855261 0.914770 0.025 Uiso 1 1 calc R
H7B H -0.051851 0.861704 0.825513 0.025 Uiso 1 1 calc R
C8 C -0.0090(5) 0.6676(5) 0.8582(4) 0.0219(14) Uani 1 1 d .
H8A H -0.077161 0.668460 0.889013 0.033 Uiso 1 1 calc GR
H8B H 0.032508 0.598258 0.867068 0.033 Uiso 1 1 calc GR
H8C H -0.023192 0.683376 0.805424 0.033 Uiso 1 1 calc GR
C9 C 0.0817(5) 0.7171(5) 0.9569(3) 0.0243(15) Uani 1 1 d .
H9A H 0.016106 0.708109 0.989487 0.037 Uiso 1 1 calc GR
H9B H 0.117671 0.771853 0.972523 0.037 Uiso 1 1 calc GR
H9C H 0.129766 0.651069 0.960487 0.037 Uiso 1 1 calc GR
C10 C 0.0028(5) 0.7951(4) 0.6537(3) 0.0147(13) Uani 1 1 d .
C11 C -0.0671(5) 0.7208(5) 0.6542(3) 0.0185(14) Uani 1 1 d .
H11 H -0.039905 0.649555 0.651510 0.022 Uiso 1 1 calc R
C12 C -0.1773(5) 0.7519(5) 0.6586(4) 0.0242(15) Uani 1 1 d .
H12 H -0.225392 0.701130 0.660315 0.029 Uiso 1 1 calc R
C13 C -0.2176(5) 0.8558(5) 0.6605(3) 0.0256(16) Uani 1 1 d .
H13 H -0.292959 0.876088 0.664317 0.031 Uiso 1 1 calc R
C14 C -0.1480(5) 0.9300(5) 0.6569(3) 0.0221(14) Uani 1 1 d .
H14 H -0.175743 1.001713 0.656675 0.027 Uiso 1 1 calc R
C15 C -0.0380(5) 0.9006(5) 0.6537(3) 0.0183(14) Uani 1 1 d .
C16 C 0.0424(4) 0.9750(5) 0.6531(3) 0.0178(13) Uani 1 1 d .
H16A H 0.051590 0.986837 0.704724 0.021 Uiso 1 1 calc R
H16B H 0.017857 1.043192 0.624332 0.021 Uiso 1 1 calc R
C17 C 0.2346(5) 0.9818(5) 0.6369(3) 0.0190(14) Uani 1 1 d .
H17A H 0.302320 0.955243 0.610912 0.029 Uiso 1 1 calc GR
H17B H 0.240835 0.968490 0.690910 0.029 Uiso 1 1 calc GR
H17C H 0.218869 1.057260 0.621655 0.029 Uiso 1 1 calc GR
C18 C 0.1428(5) 0.9433(5) 0.5350(3) 0.0217(14) Uani 1 1 d .
H18A H 0.137103 1.018266 0.516643 0.033 Uiso 1 1 calc GR
H18B H 0.080312 0.914260 0.521917 0.033 Uiso 1 1 calc GR
H18C H 0.208442 0.907446 0.512044 0.033 Uiso 1 1 calc GR
C19 C 0.3843(5) 0.7610(4) 0.7028(3) 0.0138(13) Uani 1 1 d .
C20 C 0.5062(4) 0.7393(5) 0.6902(3) 0.0157(13) Uani 1 1 d .
H20A H 0.538827 0.782921 0.720205 0.019 Uiso 1 1 calc R
H20B H 0.528689 0.665066 0.708952 0.019 Uiso 1 1 calc R
C21 C 0.5502(5) 0.8586(5) 0.5823(3) 0.0166(13) Uani 1 1 d .
C22 C 0.6055(5) 0.8752(5) 0.5056(3) 0.0210(14) Uani 1 1 d .
H22A H 0.561160 0.928059 0.473977 0.032 Uiso 1 1 calc GR
H22B H 0.616224 0.809109 0.484067 0.032 Uiso 1 1 calc GR
H22C H 0.675239 0.899109 0.508483 0.032 Uiso 1 1 calc GR
C23 C 0.1884(4) 0.5626(4) 0.7447(3) 0.0147(13) Uani 1 1 d .
C24 C 0.1835(5) 0.4453(4) 0.7548(3) 0.0164(13) Uani 1 1 d .
H24A H 0.107682 0.432736 0.755357 0.020 Uiso 1 1 calc R
H24B H 0.223369 0.415585 0.711419 0.020 Uiso 1 1 calc R
C25 C 0.1662(5) 0.3667(5) 0.8854(3) 0.0185(14) Uani 1 1 d .
C26 C 0.2267(5) 0.3182(5) 0.9518(4) 0.0298(17) Uani 1 1 d .
H26A H 0.226620 0.370442 0.985813 0.045 Uiso 1 1 calc GR
H26B H 0.300811 0.293861 0.934979 0.045 Uiso 1 1 calc GR
H26C H 0.191983 0.258789 0.977733 0.045 Uiso 1 1 calc GR
C27 C 0.7800(5) 0.3600(4) 0.6617(3) 0.0185(14) Uani 1 1 d .
C28 C 0.7770(5) 0.3617(5) 0.5856(3) 0.0213(14) Uani 1 1 d .
H28 H 0.716402 0.396724 0.561085 0.026 Uiso 1 1 calc R
C29 C 0.8630(5) 0.3118(5) 0.5452(4) 0.0268(16) Uani 1 1 d .
H29 H 0.859906 0.311439 0.493161 0.032 Uiso 1 1 calc R
C30 C 0.9528(5) 0.2630(5) 0.5793(4) 0.0272(16) Uani 1 1 d .
H30 H 1.012288 0.231160 0.550871 0.033 Uiso 1 1 calc R
C31 C 0.9552(5) 0.2609(5) 0.6569(4) 0.0266(16) Uani 1 1 d .
H31 H 1.015975 0.225870 0.681225 0.032 Uiso 1 1 calc R
C32 C 0.8701(5) 0.3092(5) 0.6977(3) 0.0207(14) Uani 1 1 d .
C33 C 0.8634(5) 0.3074(5) 0.7808(3) 0.0209(14) Uani 1 1 d .
H33A H 0.833330 0.243777 0.805761 0.025 Uiso 1 1 calc R
H33B H 0.935809 0.306896 0.797801 0.025 Uiso 1 1 calc R
C34 C 0.8535(5) 0.4945(5) 0.7844(4) 0.0257(15) Uani 1 1 d .
H34A H 0.912995 0.484017 0.816834 0.039 Uiso 1 1 calc GR
H34B H 0.805838 0.557943 0.794241 0.039 Uiso 1 1 calc GR
H34C H 0.882083 0.502085 0.732089 0.039 Uiso 1 1 calc GR
C35 C 0.7578(5) 0.3895(5) 0.8814(3) 0.0284(16) Uani 1 1 d .
H35A H 0.821193 0.374082 0.910209 0.043 Uiso 1 1 calc GR
H35B H 0.714034 0.331611 0.892791 0.043 Uiso 1 1 calc GR
H35C H 0.715312 0.454191 0.894552 0.043 Uiso 1 1 calc GR
C36 C 0.5792(5) 0.1925(5) 0.8576(3) 0.0183(14) Uani 1 1 d .
C37 C 0.5740(5) 0.1981(5) 0.9339(3) 0.0235(15) Uani 1 1 d .
H37 H 0.528407 0.253157 0.954320 0.028 Uiso 1 1 calc R
C38 C 0.6351(6) 0.1238(6) 0.9804(4) 0.0350(18) Uani 1 1 d .
H38 H 0.631890 0.128412 1.032399 0.042 Uiso 1 1 calc R
C39 C 0.7009(6) 0.0429(6) 0.9506(4) 0.0369(18) Uani 1 1 d .
H39 H 0.743999 -0.006861 0.982237 0.044 Uiso 1 1 calc R
C40 C 0.7044(5) 0.0340(5) 0.8750(4) 0.0315(17) Uani 1 1 d .
H40 H 0.747843 -0.022832 0.855199 0.038 Uiso 1 1 calc R
C41 C 0.6437(5) 0.1091(5) 0.8287(4) 0.0233(15) Uani 1 1 d .
C42 C 0.6442(5) 0.1088(5) 0.7468(4) 0.0238(15) Uani 1 1 d .
H42A H 0.650151 0.035859 0.735355 0.029 Uiso 1 1 calc R
H42B H 0.706803 0.141000 0.721080 0.029 Uiso 1 1 calc R
C43 C 0.5550(5) 0.1985(5) 0.6376(3) 0.0280(16) Uani 1 1 d .
H43A H 0.572692 0.135043 0.613259 0.042 Uiso 1 1 calc GR
H43B H 0.612884 0.242795 0.625109 0.042 Uiso 1 1 calc GR
H43C H 0.487755 0.237063 0.620384 0.042 Uiso 1 1 calc GR
C44 C 0.4545(5) 0.1005(5) 0.7381(4) 0.0298(16) Uani 1 1 d .
H44A H 0.385724 0.141098 0.725891 0.045 Uiso 1 1 calc GR
H44B H 0.451454 0.074085 0.791408 0.045 Uiso 1 1 calc GR
H44C H 0.468997 0.041372 0.708952 0.045 Uiso 1 1 calc GR
C45 C 0.4704(5) 0.4605(5) 0.6492(3) 0.0187(14) Uani 1 1 d .
C46 C 0.4057(4) 0.5285(4) 0.5906(3) 0.0155(13) Uani 1 1 d .
H46A H 0.390069 0.599879 0.605183 0.019 Uiso 1 1 calc R
H46B H 0.450798 0.533425 0.542859 0.019 Uiso 1 1 calc R
C47 C 0.3033(5) 0.4167(5) 0.5370(3) 0.0212(14) Uani 1 1 d .
C48 C 0.1934(5) 0.3893(6) 0.5271(4) 0.0351(18) Uani 1 1 d .
H48A H 0.178404 0.406342 0.474500 0.053 Uiso 1 1 calc GR
H48B H 0.139261 0.429581 0.557664 0.053 Uiso 1 1 calc GR
H48C H 0.191082 0.314322 0.542750 0.053 Uiso 1 1 calc GR
C49 C 0.4900(5) 0.4886(5) 0.8467(3) 0.0156(13) Uani 1 1 d .
C50 C 0.4299(5) 0.5627(4) 0.8991(3) 0.0181(13) Uani 1 1 d .
H50A H 0.352611 0.571611 0.890697 0.022 Uiso 1 1 calc R
H50B H 0.437785 0.529918 0.951237 0.022 Uiso 1 1 calc R
C51 C 0.5636(5) 0.6764(5) 0.9074(3) 0.0228(15) Uani 1 1 d .
C52 C 0.5995(6) 0.7826(5) 0.8830(4) 0.0318(17) Uani 1 1 d .
H52A H 0.622507 0.809360 0.926042 0.048 Uiso 1 1 calc GR
H52B H 0.539827 0.830820 0.862334 0.048 Uiso 1 1 calc GR
H52C H 0.659635 0.776837 0.844857 0.048 Uiso 1 1 calc GR

loop_
_atom_site_aniso_label
_atom_site_aniso_U_11
_atom_site_aniso_U_22
_atom_site_aniso_U_33
_atom_site_aniso_U_23
_atom_site_aniso_U_13
_atom_site_aniso_U_12
Pd1 0.0116(2) 0.0147(3) 0.0141(2) -0.00111(18) 0.00074(19) -0.00150(18)
Pd2 0.0091(2) 0.0140(3) 0.0149(2) -0.00008(18) -0.00044(18) -0.00033(18)
Pd3 0.0106(2) 0.0197(3) 0.0152(2) 0.00041(19) -0.00214(19) -0.00180(19)
Pd4 0.0128(2) 0.0149(3) 0.0162(3) -0.00241(19) -0.00109(19) -0.00105(19)
N1 0.013(3) 0.020(3) 0.015(3) -0.002(2) -0.001(2) 0.000(2)
N2 0.012(3) 0.018(3) 0.011(3) 0.002(2) 0.001(2) -0.003(2)
N3 0.011(3) 0.016(3) 0.014(3) -0.007(2) 0.002(2) -0.002(2)
N4 0.014(3) 0.018(3) 0.023(3) 0.005(2) -0.003(2) -0.004(2)
N5 0.010(3) 0.026(3) 0.015(3) -0.001(2) -0.004(2) -0.002(2)
N6 0.017(3) 0.022(3) 0.026(3) -0.009(2) 0.000(2) -0.004(2)
N7 0.007(3) 0.024(3) 0.019(3) -0.006(2) -0.004(2) 0.002(2)
N8 0.023(3) 0.012(3) 0.022(3) -0.002(2) -0.006(2) 0.002(2)
O1 0.012(2) 0.019(2) 0.018(2) -0.0049(18) 0.0018(18) -0.0031(17)
O2 0.009(2) 0.019(2) 0.016(2) -0.0022(17) -0.0006(17) -0.0005(17)
O3 0.020(2) 0.019(2) 0.022(2) -0.0027(19) 0.0019(19) -0.0023(19)
O4 0.013(2) 0.014(2) 0.018(2) -0.0012(17) 0.0003(18) -0.0016(17)
O5 0.011(2) 0.015(2) 0.021(2) -0.0006(18) -0.0023(18) -0.0004(17)
O6 0.014(2) 0.034(3) 0.026(3) 0.002(2) 0.000(2) -0.005(2)
O7 0.011(2) 0.028(3) 0.019(2) 0.0022(18) -0.0037(18) 0.0003(18)
O8 0.014(2) 0.026(3) 0.018(2) 0.0012(19) -0.0029(19) -0.0003(19)
O9 0.026(3) 0.025(3) 0.024(3) -0.008(2) 0.004(2) -0.001(2)
O10 0.018(2) 0.015(2) 0.016(2) -0.0039(17) 0.0009(18) 0.0004(18)
O11 0.014(2) 0.019(2) 0.018(2) -0.0020(18) -0.0008(19) -0.0025(18)
O12 0.030(3) 0.029(3) 0.029(3) -0.002(2) -0.012(2) -0.001(2)
C1 0.025(4) 0.024(4) 0.010(3) -0.001(3) -0.006(3) -0.003(3)
C2 0.018(3) 0.023(4) 0.016(3) 0.001(3) 0.000(3) -0.005(3)
C3 0.026(4) 0.018(4) 0.028(4) -0.005(3) 0.001(3) -0.005(3)
C4 0.030(4) 0.014(4) 0.041(4) -0.008(3) 0.001(3) -0.001(3)
C5 0.016(3) 0.036(4) 0.028(4) -0.010(3) 0.000(3) 0.011(3)
C6 0.017(3) 0.020(4) 0.021(3) -0.002(3) 0.003(3) 0.000(3)
C7 0.016(3) 0.021(4) 0.023(4) 0.001(3) 0.000(3) 0.003(3)
C8 0.023(3) 0.017(3) 0.027(4) -0.004(3) 0.002(3) -0.008(3)
C9 0.031(4) 0.028(4) 0.014(3) 0.002(3) 0.001(3) -0.011(3)
C10 0.014(3) 0.016(3) 0.013(3) -0.003(2) 0.000(3) 0.000(2)
C11 0.013(3) 0.024(4) 0.020(3) -0.004(3) 0.001(3) -0.008(3)
C12 0.013(3) 0.030(4) 0.031(4) 0.001(3) -0.004(3) -0.007(3)
C13 0.008(3) 0.041(5) 0.025(4) -0.004(3) -0.002(3) 0.007(3)
C14 0.018(3) 0.025(4) 0.021(4) -0.001(3) -0.001(3) 0.004(3)
C15 0.018(3) 0.023(4) 0.011(3) 0.000(3) 0.000(3) 0.001(3)
C16 0.015(3) 0.019(3) 0.017(3) 0.001(3) 0.000(3) 0.003(3)
C17 0.019(3) 0.015(3) 0.023(3) 0.001(3) -0.003(3) -0.003(3)
C18 0.021(3) 0.025(4) 0.017(3) 0.001(3) 0.002(3) -0.001(3)
C19 0.014(3) 0.009(3) 0.016(3) 0.007(2) -0.002(3) 0.001(2)
C20 0.015(3) 0.017(3) 0.013(3) 0.002(2) -0.003(3) 0.002(3)
C21 0.012(3) 0.018(4) 0.021(3) 0.001(3) -0.004(3) -0.006(3)
C22 0.022(3) 0.021(4) 0.019(3) 0.000(3) -0.002(3) -0.005(3)
C23 0.010(3) 0.014(3) 0.018(3) -0.002(3) 0.002(3) 0.002(2)
C24 0.012(3) 0.020(3) 0.017(3) -0.003(3) 0.000(3) -0.002(3)
C25 0.021(4) 0.018(3) 0.016(3) 0.002(3) -0.003(3) -0.004(3)
C26 0.021(4) 0.040(4) 0.028(4) 0.008(3) -0.008(3) -0.009(3)
C27 0.017(3) 0.013(3) 0.024(4) 0.000(3) 0.006(3) -0.005(3)
C28 0.019(3) 0.022(4) 0.021(4) 0.003(3) 0.002(3) -0.005(3)
C29 0.029(4) 0.027(4) 0.023(4) 0.002(3) 0.003(3) -0.007(3)
C30 0.020(4) 0.020(4) 0.040(4) -0.007(3) 0.008(3) -0.001(3)
C31 0.015(3) 0.023(4) 0.041(4) -0.005(3) -0.004(3) 0.003(3)
C32 0.019(3) 0.017(3) 0.027(4) -0.002(3) -0.002(3) -0.003(3)
C33 0.018(3) 0.018(4) 0.026(4) -0.001(3) -0.005(3) 0.000(3)
C34 0.021(4) 0.016(4) 0.041(4) -0.003(3) -0.002(3) -0.006(3)
C35 0.026(4) 0.038(4) 0.021(4) -0.004(3) -0.009(3) 0.001(3)
C36 0.009(3) 0.014(3) 0.031(4) 0.004(3) -0.004(3) -0.003(2)
C37 0.019(3) 0.026(4) 0.023(4) 0.000(3) -0.004(3) 0.005(3)
C38 0.039(4) 0.033(4) 0.030(4) 0.004(3) -0.003(3) -0.001(4)
C39 0.033(4) 0.035(5) 0.036(5) 0.013(3) -0.008(4) 0.007(3)
C40 0.024(4) 0.016(4) 0.048(5) 0.003(3) 0.005(3) 0.007(3)
C41 0.018(3) 0.015(3) 0.035(4) -0.002(3) 0.007(3) -0.004(3)
C42 0.018(3) 0.016(3) 0.037(4) -0.007(3) 0.005(3) 0.000(3)
C43 0.031(4) 0.031(4) 0.024(4) -0.012(3) 0.000(3) -0.003(3)
C44 0.025(4) 0.025(4) 0.044(4) -0.016(3) 0.004(3) -0.011(3)
C45 0.020(4) 0.021(4) 0.015(3) -0.008(3) -0.003(3) 0.005(3)
C46 0.014(3) 0.013(3) 0.019(3) -0.005(2) -0.002(3) 0.002(2)
C47 0.028(4) 0.018(4) 0.019(3) 0.002(3) -0.006(3) -0.007(3)
C48 0.027(4) 0.032(4) 0.050(5) -0.009(4) -0.010(4) -0.012(3)
C49 0.015(3) 0.016(3) 0.017(3) -0.001(3) -0.009(3) 0.000(3)
C50 0.018(3) 0.015(3) 0.020(3) -0.004(3) -0.003(3) 0.004(3)
C51 0.025(4) 0.031(4) 0.014(3) -0.009(3) 0.000(3) -0.002(3)
C52 0.040(4) 0.025(4) 0.033(4) -0.007(3) -0.001(3) -0.014(3)

loop_
_atom_type_symbol
_atom_type_description
_atom_type_scat_dispersion_real
_atom_type_scat_dispersion_imag
_atom_type_scat_source
C C 0.0033 0.0016 'International Tables Vol C Tables 4.2.6.8 and 6.1.1.4'
H H 0.0000 0.0000 'International Tables Vol C Tables 4.2.6.8 and 6.1.1.4'
N N 0.0061 0.0033 'International Tables Vol C Tables 4.2.6.8 and 6.1.1.4'
O O 0.0106 0.0060 'International Tables Vol C Tables 4.2.6.8 and 6.1.1.4'
Pd Pd -0.9988 1.0072 'International Tables Vol C Tables 4.2.6.8 and 6.1.1.4'

loop_
_geom_angle_atom_site_label_1
_geom_angle_atom_site_label_2
_geom_angle_atom_site_label_3
_geom_angle
N1 Pd1 Pd2 109.24(13)
N1 Pd1 O1 170.27(17)
N1 Pd1 O4 92.66(17)
O1 Pd1 Pd2 80.49(11)
O1 Pd1 O4 90.14(15)
O4 Pd1 Pd2 75.56(10)
C1 Pd1 Pd2 109.00(16)
C1 Pd1 N1 82.3(2)
C1 Pd1 O1 94.4(2)
C1 Pd1 O4 174.0(2)
N2 Pd2 Pd1 101.66(13)
N2 Pd2 O2 93.90(17)
O2 Pd2 Pd1 78.61(10)
O5 Pd2 Pd1 83.63(11)
O5 Pd2 N2 173.32(16)
O5 Pd2 O2 91.15(15)
C10 Pd2 Pd1 103.15(16)
C10 Pd2 N2 82.4(2)
C10 Pd2 O2 176.1(2)
C10 Pd2 O5 92.5(2)
N5 Pd3 Pd4 109.42(14)
N5 Pd3 O11 94.55(17)
O7 Pd3 Pd4 80.55(11)
O7 Pd3 N5 169.96(18)
O7 Pd3 O11 88.76(15)
O11 Pd3 Pd4 76.65(11)
C27 Pd3 Pd4 108.48(17)
C27 Pd3 N5 82.6(2)
C27 Pd3 O7 93.4(2)
C27 Pd3 O11 174.7(2)
N6 Pd4 Pd3 104.83(14)
N6 Pd4 O8 94.95(18)
N6 Pd4 O10 171.37(18)
O8 Pd4 Pd3 79.43(11)
O10 Pd4 Pd3 83.42(11)
O10 Pd4 O8 89.00(15)
C36 Pd4 Pd3 101.95(16)
C36 Pd4 N6 82.8(2)
C36 Pd4 O8 177.6(2)
C36 Pd4 O10 93.1(2)
C7 N1 Pd1 107.6(4)
C7 N1 C8 109.5(5)
C7 N1 C9 109.7(5)
C8 N1 Pd1 115.1(4)
C8 N1 C9 108.2(5)
C9 N1 Pd1 106.5(4)
C16 N2 Pd2 106.2(3)
C17 N2 Pd2 115.0(3)
C17 N2 C16 108.9(5)
C17 N2 C18 108.8(4)
C18 N2 Pd2 108.4(4)
C18 N2 C16 109.4(4)
C20 N3 H3 121(4)
C21 N3 H3 119(4)
C21 N3 C20 119.1(5)
C24 N4 H4 117(4)
C25 N4 H4 115(4)
C25 N4 C24 122.9(5)
C33 N5 Pd3 108.0(3)
C33 N5 C35 109.4(5)
C34 N5 Pd3 106.4(4)
C34 N5 C33 109.5(5)
C34 N5 C35 107.5(5)
C35 N5 Pd3 115.8(4)
C42 N6 Pd4 106.2(4)
C42 N6 C44 108.2(5)
C43 N6 Pd4 115.6(4)
C43 N6 C42 110.2(5)
C43 N6 C44 109.0(5)
C44 N6 Pd4 107.4(4)
C46 N7 H7 121(4)
C47 N7 H7 118(4)
C47 N7 C46 121.5(5)
C50 N8 H8 116(5)
C51 N8 H8 121(5)
C51 N8 C50 121.5(5)
C19 O1 Pd1 124.4(4)
C19 O2 Pd2 125.4(4)
C23 O4 Pd1 128.2(4)
C23 O5 Pd2 122.4(4)
C45 O7 Pd3 126.7(4)
C45 O8 Pd4 123.4(4)
C49 O10 Pd4 122.6(4)
C49 O11 Pd3 127.7(4)
C2 C1 Pd1 127.7(5)
C2 C1 C6 118.3(6)
C6 C1 Pd1 114.0(4)
C1 C2 H2 119.1
C1 C2 C3 121.7(6)
C3 C2 H2 119.1
C2 C3 H3A 120.5
C4 C3 C2 119.1(6)
C4 C3 H3A 120.5
C3 C4 H4A 120.1
C5 C4 C3 119.8(6)
C5 C4 H4A 120.1
C4 C5 H5 119.7
C4 C5 C6 120.5(6)
C6 C5 H5 119.7
C1 C6 C7 114.8(5)
C5 C6 C1 120.5(6)
C5 C6 C7 124.7(6)
N1 C7 C6 108.8(5)
N1 C7 H7A 109.9
N1 C7 H7B 109.9
C6 C7 H7A 109.9
C6 C7 H7B 109.9
H7A C7 H7B 108.3
N1 C8 H8A 109.5
N1 C8 H8B 109.5
N1 C8 H8C 109.5
H8A C8 H8B 109.5
H8A C8 H8C 109.5
H8B C8 H8C 109.5
N1 C9 H9A 109.5
N1 C9 H9B 109.5
N1 C9 H9C 109.5
H9A C9 H9B 109.5
H9A C9 H9C 109.5
H9B C9 H9C 109.5
C11 C10 Pd2 127.0(4)
C11 C10 C15 119.8(5)
C15 C10 Pd2 113.2(4)
C10 C11 H11 120.3
C10 C11 C12 119.4(6)
C12 C11 H11 120.3
C11 C12 H12 119.6
C13 C12 C11 120.7(6)
C13 C12 H12 119.6
C12 C13 H13 120.1
C14 C13 C12 119.8(6)
C14 C13 H13 120.1
C13 C14 H14 119.8
C13 C14 C15 120.5(6)
C15 C14 H14 119.8
C10 C15 C16 116.4(5)
C14 C15 C10 119.7(6)
C14 C15 C16 123.9(6)
N2 C16 H16A 110.1
N2 C16 H16B 110.1
C15 C16 N2 107.9(5)
C15 C16 H16A 110.1
C15 C16 H16B 110.1
H16A C16 H16B 108.4
N2 C17 H17A 109.5
N2 C17 H17B 109.5
N2 C17 H17C 109.5
H17A C17 H17B 109.5
H17A C17 H17C 109.5
H17B C17 H17C 109.5
N2 C18 H18A 109.5
N2 C18 H18B 109.5
N2 C18 H18C 109.5
H18A C18 H18B 109.5
H18A C18 H18C 109.5
H18B C18 H18C 109.5
O1 C19 C20 115.3(5)
O2 C19 O1 127.2(5)
O2 C19 C20 117.3(5)
N3 C20 C19 115.0(5)
N3 C20 H20A 108.5
N3 C20 H20B 108.5
C19 C20 H20A 108.5
C19 C20 H20B 108.5
H20A C20 H20B 107.5
N3 C21 C22 116.9(5)
O3 C21 N3 120.9(6)
O3 C21 C22 122.1(5)
C21 C22 H22A 109.5
C21 C22 H22B 109.5
C21 C22 H22C 109.5
H22A C22 H22B 109.5
H22A C22 H22C 109.5
H22B C22 H22C 109.5
O4 C23 O5 126.6(5)
O4 C23 C24 118.9(5)
O5 C23 C24 114.5(5)
N4 C24 C23 113.7(5)
N4 C24 H24A 108.8
N4 C24 H24B 108.8
C23 C24 H24A 108.8
C23 C24 H24B 108.8
H24A C24 H24B 107.7
N4 C25 C26 115.4(5)
O6 C25 N4 122.3(5)
O6 C25 C26 122.4(6)
C25 C26 H26A 109.5
C25 C26 H26B 109.5
C25 C26 H26C 109.5
H26A C26 H26B 109.5
H26A C26 H26C 109.5
H26B C26 H26C 109.5
C28 C27 Pd3 126.2(5)
C28 C27 C32 120.1(6)
C32 C27 Pd3 113.5(4)
C27 C28 H28 120.2
C27 C28 C29 119.6(6)
C29 C28 H28 120.2
C28 C29 H29 119.4
C30 C29 C28 121.1(6)
C30 C29 H29 119.4
C29 C30 H30 120.5
C29 C30 C31 119.0(6)
C31 C30 H30 120.5
C30 C31 H31 119.8
C32 C31 C30 120.4(6)
C32 C31 H31 119.8
C27 C32 C33 116.0(5)
C31 C32 C27 119.7(6)
C31 C32 C33 124.2(6)
N5 C33 C32 107.8(5)
N5 C33 H33A 110.1
N5 C33 H33B 110.1
C32 C33 H33A 110.1
C32 C33 H33B 110.1
H33A C33 H33B 108.5
N5 C34 H34A 109.5
N5 C34 H34B 109.5
N5 C34 H34C 109.5
H34A C34 H34B 109.5
H34A C34 H34C 109.5
H34B C34 H34C 109.5
N5 C35 H35A 109.5
N5 C35 H35B 109.5
N5 C35 H35C 109.5
H35A C35 H35B 109.5
H35A C35 H35C 109.5
H35B C35 H35C 109.5
C37 C36 Pd4 127.4(5)
C37 C36 C41 119.2(6)
C41 C36 Pd4 113.4(5)
C36 C37 H37 119.8
C38 C37 C36 120.5(6)
C38 C37 H37 119.8
C37 C38 H38 120.2
C39 C38 C37 119.7(7)
C39 C38 H38 120.2
C38 C39 H39 119.7
C38 C39 C40 120.7(6)
C40 C39 H39 119.7
C39 C40 H40 120.3
C39 C40 C41 119.3(6)
C41 C40 H40 120.3
C36 C41 C42 115.7(6)
C40 C41 C36 120.6(6)
C40 C41 C42 123.7(6)
N6 C42 H42A 109.8
N6 C42 H42B 109.8
C41 C42 N6 109.4(5)
C41 C42 H42A 109.8
C41 C42 H42B 109.8
H42A C42 H42B 108.2
N6 C43 H43A 109.5
N6 C43 H43B 109.5
N6 C43 H43C 109.5
H43A C43 H43B 109.5
H43A C43 H43C 109.5
H43B C43 H43C 109.5
N6 C44 H44A 109.5
N6 C44 H44B 109.5
N6 C44 H44C 109.5
H44A C44 H44B 109.5
H44A C44 H44C 109.5
H44B C44 H44C 109.5
O7 C45 C46 114.1(5)
O8 C45 O7 127.1(5)
O8 C45 C46 118.8(5)
N7 C46 C45 116.4(5)
N7 C46 H46A 108.2
N7 C46 H46B 108.2
C45 C46 H46A 108.2
C45 C46 H46B 108.2
H46A C46 H46B 107.3
N7 C47 C48 116.2(6)
O9 C47 N7 121.4(6)
O9 C47 C48 122.4(6)
C47 C48 H48A 109.5
C47 C48 H48B 109.5
C47 C48 H48C 109.5
H48A C48 H48B 109.5
H48A C48 H48C 109.5
H48B C48 H48C 109.5
O10 C49 C50 113.7(5)
O11 C49 O10 127.5(6)
O11 C49 C50 118.8(5)
N8 C50 C49 114.2(5)
N8 C50 H50A 108.7
N8 C50 H50B 108.7
C49 C50 H50A 108.7
C49 C50 H50B 108.7
H50A C50 H50B 107.6
N8 C51 C52 116.3(6)
O12 C51 N8 122.2(6)
O12 C51 C52 121.4(6)
C51 C52 H52A 109.5
C51 C52 H52B 109.5
C51 C52 H52C 109.5
H52A C52 H52B 109.5
H52A C52 H52C 109.5
H52B C52 H52C 109.5

loop_
_geom_bond_atom_site_label_1
_geom_bond_atom_site_label_2
_geom_bond_distance
Pd1 Pd2 2.9780(9)
Pd1 N1 2.059(5)
Pd1 O1 2.068(4)
Pd1 O4 2.148(4)
Pd1 C1 1.968(6)
Pd2 N2 2.062(5)
Pd2 O2 2.131(4)
Pd2 O5 2.060(4)
Pd2 C10 1.957(6)
Pd3 Pd4 2.9473(8)
Pd3 N5 2.062(5)
Pd3 O7 2.050(4)
Pd3 O11 2.146(4)
Pd3 C27 1.975(6)
Pd4 N6 2.054(5)
Pd4 O8 2.164(4)
Pd4 O10 2.063(4)
Pd4 C36 1.961(6)
N1 C7 1.482(7)
N1 C8 1.491(7)
N1 C9 1.491(7)
N2 C16 1.502(7)
N2 C17 1.480(7)
N2 C18 1.490(7)
N3 H3 0.82(2)
N3 C20 1.433(7)
N3 C21 1.342(7)
N4 H4 0.83(2)
N4 C24 1.444(7)
N4 C25 1.344(8)
N5 C33 1.490(8)
N5 C34 1.483(7)
N5 C35 1.499(8)
N6 C42 1.498(8)
N6 C43 1.481(8)
N6 C44 1.502(8)
N7 H7 0.83(2)
N7 C46 1.434(7)
N7 C47 1.340(8)
N8 H8 0.82(2)
N8 C50 1.435(8)
N8 C51 1.331(8)
O1 C19 1.269(7)
O2 C19 1.251(7)
O3 C21 1.230(7)
O4 C23 1.252(7)
O5 C23 1.273(7)
O6 C25 1.230(7)
O7 C45 1.260(7)
O8 C45 1.252(7)
O9 C47 1.239(7)
O10 C49 1.262(7)
O11 C49 1.240(7)
O12 C51 1.237(7)
C1 C2 1.359(8)
C1 C6 1.414(8)
C2 H2 0.9500
C2 C3 1.395(9)
C3 H3A 0.9500
C3 C4 1.395(9)
C4 H4A 0.9500
C4 C5 1.372(9)
C5 H5 0.9500
C5 C6 1.374(9)
C6 C7 1.508(8)
C7 H7A 0.9900
C7 H7B 0.9900
C8 H8A 0.9800
C8 H8B 0.9800
C8 H8C 0.9800
C9 H9A 0.9800
C9 H9B 0.9800
C9 H9C 0.9800
C10 C11 1.391(8)
C10 C15 1.398(8)
C11 H11 0.9500
C11 C12 1.392(8)
C12 H12 0.9500
C12 C13 1.381(9)
C13 H13 0.9500
C13 C14 1.379(9)
C14 H14 0.9500
C14 C15 1.387(8)
C15 C16 1.491(8)
C16 H16A 0.9900
C16 H16B 0.9900
C17 H17A 0.9800
C17 H17B 0.9800
C17 H17C 0.9800
C18 H18A 0.9800
C18 H18B 0.9800
C18 H18C 0.9800
C19 C20 1.527(8)
C20 H20A 0.9900
C20 H20B 0.9900
C21 C22 1.498(8)
C22 H22A 0.9800
C22 H22B 0.9800
C22 H22C 0.9800
C23 C24 1.519(8)
C24 H24A 0.9900
C24 H24B 0.9900
C25 C26 1.503(8)
C26 H26A 0.9800
C26 H26B 0.9800
C26 H26C 0.9800
C27 C28 1.383(8)
C27 C32 1.403(8)
C28 H28 0.9500
C28 C29 1.388(9)
C29 H29 0.9500
C29 C30 1.377(9)
C30 H30 0.9500
C30 C31 1.408(9)
C31 H31 0.9500
C31 C32 1.376(9)
C32 C33 1.500(8)
C33 H33A 0.9900
C33 H33B 0.9900
C34 H34A 0.9800
C34 H34B 0.9800
C34 H34C 0.9800
C35 H35A 0.9800
C35 H35B 0.9800
C35 H35C 0.9800
C36 C37 1.392(9)
C36 C41 1.398(8)
C37 H37 0.9500
C37 C38 1.391(9)
C38 H38 0.9500
C38 C39 1.388(10)
C39 H39 0.9500
C39 C40 1.390(10)
C40 H40 0.9500
C40 C41 1.392(9)
C41 C42 1.487(9)
C42 H42A 0.9900
C42 H42B 0.9900
C43 H43A 0.9800
C43 H43B 0.9800
C43 H43C 0.9800
C44 H44A 0.9800
C44 H44B 0.9800
C44 H44C 0.9800
C45 C46 1.511(8)
C46 H46A 0.9900
C46 H46B 0.9900
C47 C48 1.510(9)
C48 H48A 0.9800
C48 H48B 0.9800
C48 H48C 0.9800
C49 C50 1.527(8)
C50 H50A 0.9900
C50 H50B 0.9900
C51 C52 1.506(9)
C52 H52A 0.9800
C52 H52B 0.9800
C52 H52C 0.9800
